data_7064238
loop_
_publ_author_name
'Pandey, Sharmila'
'Mukhopadhyay, Narottam'
'Lloret, Francesc'
'Mukherjee, Rabindranath'

_publ_section_title
;
 Hetero-bimetallic complexes of pyridine-/pyrazine-2-carboxamide ligands:
 synthesis, structure, redox properties and magnetism
;
_journal_issue 6
_journal_name_full 'New Journal of Chemistry'
_journal_page_first 2721
_journal_page_last 2731
_journal_paper_doi 10.1039/D5NJ03831F
_journal_volume 50
_journal_year 2026
_chemical_formula_moiety 'C33 H27 Cl Co N12 O3 Zn, F6 P, 1[C4H10O], 1[C2H3N], 1[H2O]'
_chemical_formula_sum 'C39 H42 Cl Co F6 N13 O5 P Zn'
_chemical_formula_weight 1077.57
_space_group_crystal_system triclinic
_space_group_IT_number 2
_space_group_name_Hall '-P 1'
_space_group_name_H-M_alt 'P -1'
_atom_sites_solution_hydrogens geom
_audit_creation_date 2025-12-06
_audit_creation_method
;
Olex2 1.5
(compiled 2025.07.13 svn.rb7424aed for OlexSys, GUI svn.r7314)
;
_audit_update_record
;
2025-12-14 deposited with the CCDC.	2025-12-23 downloaded from the CCDC.
;
_cell_angle_alpha 85.618(5)
_cell_angle_beta 68.888(5)
_cell_angle_gamma 86.867(5)
_cell_formula_units_Z 2
_cell_length_a 12.484(4)
_cell_length_b 13.730(4)
_cell_length_c 14.952(4)
_cell_measurement_reflns_used 8418
_cell_measurement_temperature 100(2)
_cell_measurement_theta_max 25.027
_cell_measurement_theta_min 2.022
_cell_volume 2382.8(12)
_computing_cell_refinement 'SAINT v6.45A (Bruker, 2003)'
_computing_data_collection 'Bruker SMART APEX'
_computing_data_reduction 'SAINT v6.45A (Bruker, 2003)'
_computing_molecular_graphics 'Olex2 1.5 (Dolomanov et al., 2009)'
_computing_publication_material 'Olex2 1.5 (Dolomanov et al., 2009)'
_computing_structure_refinement 'SHELXL 2018/3 (Sheldrick, 2015)'
_computing_structure_solution 'SHELXL 2018/3 (Sheldrick, 2015)'
_diffrn_ambient_temperature 100(2)
_diffrn_measured_fraction_theta_full 0.976
_diffrn_measured_fraction_theta_max 0.976
_diffrn_measurement_device 'three-circle diffractometer'
_diffrn_measurement_device_type apex
_diffrn_radiation_probe x-ray
_diffrn_radiation_type MoK\a
_diffrn_radiation_wavelength 0.71073
_diffrn_reflns_av_R_equivalents 0.0410
_diffrn_reflns_av_unetI/netI 0.0837
_diffrn_reflns_Laue_measured_fraction_full 0.976
_diffrn_reflns_Laue_measured_fraction_max 0.976
_diffrn_reflns_limit_h_max 14
_diffrn_reflns_limit_h_min -14
_diffrn_reflns_limit_k_max 16
_diffrn_reflns_limit_k_min -14
_diffrn_reflns_limit_l_max 17
_diffrn_reflns_limit_l_min -14
_diffrn_reflns_number 12195
_diffrn_reflns_point_group_measured_fraction_full 0.976
_diffrn_reflns_point_group_measured_fraction_max 0.976
_diffrn_reflns_theta_full 25.027
_diffrn_reflns_theta_max 25.027
_diffrn_reflns_theta_min 2.022
_diffrn_source_target Mo
_diffrn_source_type 'Incoatec I\ms'
_exptl_absorpt_coefficient_mu 1.020
_exptl_absorpt_correction_T_max 0.815
_exptl_absorpt_correction_T_min 0.729
_exptl_absorpt_correction_type empirical
_exptl_crystal_colour green
_exptl_crystal_density_diffrn 1.502
_exptl_crystal_density_method 'not measured'
_exptl_crystal_description Block
_exptl_crystal_F_000 1100
_exptl_crystal_size_max .3
_exptl_crystal_size_mid .25
_exptl_crystal_size_min .2
_refine_diff_density_max 0.873
_refine_diff_density_min -0.708
_refine_diff_density_rms 0.107
_refine_ls_extinction_method none
_refine_ls_goodness_of_fit_ref 0.997
_refine_ls_hydrogen_treatment constr
_refine_ls_matrix_type full
_refine_ls_number_parameters 526
_refine_ls_number_reflns 8219
_refine_ls_number_restraints 0
_refine_ls_restrained_S_all 0.997
_refine_ls_R_factor_all 0.0847
_refine_ls_R_factor_gt 0.0624
_refine_ls_shift/su_max 0.001
_refine_ls_shift/su_mean 0.000
_refine_ls_structure_factor_coef Fsqd
_refine_ls_weighting_details 'w=1/[\s^2^(Fo^2^)+(0.1012P)^2^] where P=(Fo^2^+2Fc^2^)/3'
_refine_ls_weighting_scheme calc
_refine_ls_wR_factor_gt 0.1618
_refine_ls_wR_factor_ref 0.1803
_reflns_Friedel_coverage 0.000
_reflns_number_gt 5793
_reflns_number_total 8219
_reflns_threshold_expression 'I > 2\s(I)'
_cod_data_source_file d5nj03831f2.cif
_cod_data_source_block 25deccm
_cod_original_cell_volume 2383.0(12)
_cod_database_code 7064238
_shelx_shelxl_version_number 2018/3
_shelx_space_group_comment
;
The symmetry employed for this shelxl refinement is uniquely defined
by the following loop, which should always be used as a source of
symmetry information in preference to the above space-group names.
They are only intended as comments.
;
_shelx_estimated_absorpt_t_max 0.815
_shelx_estimated_absorpt_t_min 0.729
_olex2_refinement_description
;
1. Fixed Uiso
 At 1.2 times of:
  All C(H) groups
 At 1.5 times of:
  All C(H,H,H) groups
2.a Aromatic/amide H refined with riding coordinates:
 C1(H1), C2(H2), C3(H3), C7(H7), C10(H10), C11(H11), C12(H12), C13(H13),
 C14(H14), C18(H18), C21(H21), C22(H22), C23(H23), C24(H24), C25(H25), C29(H29),
  C32(H32), C33(H33)
2.b Idealised Me refined as rotating group:
 C9(H9A,H9B,H9C), C20(H20A,H20B,H20C), C31(H31A,H31B,H31C)
;
_smtbx_masks_special_details
;
A solvent mask was calculated and 158 electrons were 
found in a volume of 739\%A^3^ in 1 void per unit cell. 
This is consistent with the presence of 
3[C2H3N], 1[H2O] per Asymmetric Unit 
which account for 152 electrons 
per unit cell.
;
_smtbx_masks_void_probe_radius 1.1
_smtbx_masks_void_truncation_radius 1.1
_olex2_submission_special_instructions 'No special instructions were received'

loop_
_space_group_symop_operation_xyz
'x, y, z'
'-x, -y, -z'

loop_
_atom_site_label
_atom_site_type_symbol
_atom_site_fract_x
_atom_site_fract_y
_atom_site_fract_z
_atom_site_U_iso_or_equiv
_atom_site_adp_type
_atom_site_occupancy
_atom_site_site_symmetry_order
_atom_site_calc_flag
_atom_site_refinement_flags_posn
_atom_site_refinement_flags_adp
_atom_site_refinement_flags_occupancy
_atom_site_disorder_assembly
_atom_site_disorder_group
Zn Zn 0.69421(5) 0.52711(4) 0.12386(4) 0.02577(18) Uani 1 1 d . . . . .
Co Co 0.65935(5) 0.27755(4) 0.23665(4) 0.02284(19) Uani 1 1 d . . . . .
Cl Cl 0.72622(12) 0.67666(9) 0.05139(10) 0.0405(3) Uani 1 1 d . . . . .
P P 0.70329(19) 0.90624(12) 0.39628(12) 0.0642(6) Uani 1 1 d . . . . .
O1 O 0.5876(3) 0.2718(3) -0.0036(2) 0.0362(9) Uani 1 1 d . . . . .
O2 O 0.9873(3) 0.3467(3) 0.1767(3) 0.0369(9) Uani 1 1 d . . . . .
O3 O 0.4401(3) 0.4509(2) 0.4279(2) 0.0309(8) Uani 1 1 d . . . . .
F1 F 0.6302(3) 0.9854(3) 0.3590(3) 0.0676(11) Uani 1 1 d . . . . .
F2 F 0.8160(4) 0.9716(3) 0.3355(3) 0.0854(14) Uani 1 1 d . . . . .
F3 F 0.6881(4) 0.9687(2) 0.4849(3) 0.0766(13) Uani 1 1 d . . . . .
F4 F 0.7855(5) 0.8319(3) 0.4311(4) 0.1051(17) Uani 1 1 d . . . . .
F5 F 0.5981(5) 0.8451(3) 0.4569(3) 0.0998(17) Uani 1 1 d . . . . .
F6 F 0.7276(4) 0.8463(3) 0.3057(3) 0.0858(14) Uani 1 1 d . . . . .
N1 N 0.5311(3) 0.2007(3) 0.2399(3) 0.0274(9) Uani 1 1 d . . . . .
N2 N 0.3280(5) 0.1312(4) 0.2308(4) 0.0622(16) Uani 1 1 d . . . . .
N3 N 0.6719(3) 0.3064(3) 0.1045(3) 0.0250(9) Uani 1 1 d . . . . .
N4 N 0.7962(3) 0.4352(3) 0.0278(3) 0.0237(9) Uani 1 1 d . . . . .
N5 N 0.7792(3) 0.1767(3) 0.1876(3) 0.0260(9) Uani 1 1 d . . . . .
N6 N 0.9719(4) 0.0597(3) 0.0985(3) 0.0461(12) Uani 1 1 d . . . . .
N7 N 0.7898(3) 0.3564(3) 0.2251(3) 0.0223(8) Uani 1 1 d . . . . .
N8 N 0.7375(3) 0.5225(3) 0.2418(3) 0.0235(9) Uani 1 1 d . . . . .
N9 N 0.6399(3) 0.2538(3) 0.3716(3) 0.0244(9) Uani 1 1 d . . . . .
N10 N 0.6232(4) 0.2612(3) 0.5618(3) 0.0346(10) Uani 1 1 d . . . . .
N11 N 0.5468(3) 0.3814(3) 0.2857(3) 0.0236(9) Uani 1 1 d . . . . .
N12 N 0.5271(3) 0.4962(3) 0.1664(3) 0.0242(9) Uani 1 1 d . . . . .
C1 C 0.4589(5) 0.1489(4) 0.3154(4) 0.0386(13) Uani 1 1 d . . . . .
H1 H 0.475690 0.135483 0.372364 0.046 Uiso 1 1 calc R U . . .
C2 C 0.3581(6) 0.1150(5) 0.3084(4) 0.0557(18) Uani 1 1 d . . . . .
H2 H 0.308042 0.078126 0.362168 0.067 Uiso 1 1 calc R U . . .
C3 C 0.4068(5) 0.1787(4) 0.1550(4) 0.0448(15) Uani 1 1 d . . . . .
H3 H 0.392987 0.188605 0.096454 0.054 Uiso 1 1 calc R U . . .
C4 C 0.5063(4) 0.2133(4) 0.1592(4) 0.0305(11) Uani 1 1 d . . . . .
C5 C 0.5938(4) 0.2667(3) 0.0765(3) 0.0258(11) Uani 1 1 d . . . . .
C6 C 0.7729(4) 0.3401(3) 0.0306(3) 0.0235(10) Uani 1 1 d . . . . .
C7 C 0.8459(4) 0.2767(4) -0.0329(3) 0.0267(11) Uani 1 1 d . . . . .
H7 H 0.825846 0.210397 -0.029336 0.032 Uiso 1 1 calc R U . . .
C8 C 0.9480(4) 0.3083(4) -0.1018(3) 0.0310(12) Uani 1 1 d . . . . .
C9 C 1.0330(5) 0.2390(4) -0.1666(4) 0.0418(14) Uani 1 1 d . . . . .
H9A H 0.997774 0.175505 -0.160251 0.063 Uiso 1 1 calc R U . . .
H9B H 1.101068 0.230741 -0.148427 0.063 Uiso 1 1 calc R U . . .
H9C H 1.055444 0.265441 -0.233314 0.063 Uiso 1 1 calc R U . . .
C10 C 0.9701(4) 0.4074(4) -0.1060(3) 0.0300(11) Uani 1 1 d . . . . .
H10 H 1.037658 0.433376 -0.153252 0.036 Uiso 1 1 calc R U . . .
C11 C 0.8933(4) 0.4674(4) -0.0412(3) 0.0278(11) Uani 1 1 d . . . . .
H11 H 0.909611 0.534689 -0.045406 0.033 Uiso 1 1 calc R U . . .
C12 C 0.7675(5) 0.0865(4) 0.1648(4) 0.0336(12) Uani 1 1 d . . . . .
H12 H 0.693037 0.061793 0.179437 0.040 Uiso 1 1 calc R U . . .
C13 C 0.8636(6) 0.0294(4) 0.1201(4) 0.0469(15) Uani 1 1 d . . . . .
H13 H 0.853396 -0.033982 0.103631 0.056 Uiso 1 1 calc R U . . .
C14 C 0.9811(5) 0.1502(4) 0.1213(4) 0.0445(14) Uani 1 1 d . . . . .
H14 H 1.055495 0.174565 0.107575 0.053 Uiso 1 1 calc R U . . .
C15 C 0.8855(4) 0.2100(3) 0.1645(3) 0.0268(11) Uani 1 1 d . . . . .
C16 C 0.8943(4) 0.3120(4) 0.1887(3) 0.0294(11) Uani 1 1 d . . . . .
C17 C 0.7833(4) 0.4418(3) 0.2722(3) 0.0246(10) Uani 1 1 d . . . . .
C18 C 0.8193(4) 0.4426(4) 0.3499(3) 0.0297(11) Uani 1 1 d . . . . .
H18 H 0.852550 0.384711 0.369217 0.036 Uiso 1 1 calc R U . . .
C19 C 0.8080(4) 0.5252(4) 0.3994(4) 0.0348(12) Uani 1 1 d . . . . .
C20 C 0.8418(5) 0.5250(4) 0.4866(4) 0.0441(14) Uani 1 1 d . . . . .
H20A H 0.773934 0.514016 0.544741 0.066 Uiso 1 1 calc R U . . .
H20B H 0.873946 0.588210 0.487929 0.066 Uiso 1 1 calc R U . . .
H20C H 0.899479 0.472827 0.483689 0.066 Uiso 1 1 calc R U . . .
C21 C 0.7587(4) 0.6079(4) 0.3675(4) 0.0325(12) Uani 1 1 d . . . . .
H21 H 0.748292 0.666783 0.399539 0.039 Uiso 1 1 calc R U . . .
C22 C 0.7258(4) 0.6041(4) 0.2910(4) 0.0317(12) Uani 1 1 d . . . . .
H22 H 0.692655 0.661422 0.270574 0.038 Uiso 1 1 calc R U . . .
C23 C 0.6959(4) 0.1875(4) 0.4108(4) 0.0306(11) Uani 1 1 d . . . . .
H23 H 0.742788 0.137759 0.373371 0.037 Uiso 1 1 calc R U . . .
C24 C 0.6850(4) 0.1919(4) 0.5071(4) 0.0350(13) Uani 1 1 d . . . . .
H24 H 0.723354 0.143225 0.534112 0.042 Uiso 1 1 calc R U . . .
C25 C 0.5671(4) 0.3256(4) 0.5218(3) 0.0314(12) Uani 1 1 d . . . . .
H25 H 0.519922 0.375139 0.559441 0.038 Uiso 1 1 calc R U . . .
C26 C 0.5756(4) 0.3223(3) 0.4283(3) 0.0245(10) Uani 1 1 d . . . . .
C27 C 0.5121(4) 0.3932(3) 0.3819(3) 0.0232(10) Uani 1 1 d . . . . .
C28 C 0.4768(4) 0.4298(3) 0.2389(3) 0.0251(10) Uani 1 1 d . . . . .
C29 C 0.3632(4) 0.4082(4) 0.2673(3) 0.0289(11) Uani 1 1 d . . . . .
H29 H 0.331566 0.360045 0.317930 0.035 Uiso 1 1 calc R U . . .
C30 C 0.2939(5) 0.4568(4) 0.2219(4) 0.0360(13) Uani 1 1 d . . . . .
C31 C 0.1704(5) 0.4304(6) 0.2494(5) 0.064(2) Uani 1 1 d . . . . .
H31A H 0.162025 0.392520 0.199463 0.096 Uiso 1 1 calc R U . . .
H31B H 0.122292 0.490219 0.256109 0.096 Uiso 1 1 calc R U . . .
H31C H 0.146301 0.391286 0.310597 0.096 Uiso 1 1 calc R U . . .
C32 C 0.3460(4) 0.5269(4) 0.1496(4) 0.0383(13) Uani 1 1 d . . . . .
H32 H 0.301352 0.563150 0.118126 0.046 Uiso 1 1 calc R U . . .
C33 C 0.4590(5) 0.5448(4) 0.1230(4) 0.0345(12) Uani 1 1 d . . . . .
H33 H 0.491908 0.592800 0.072529 0.041 Uiso 1 1 calc R U . . .

loop_
_atom_site_aniso_label
_atom_site_aniso_U_11
_atom_site_aniso_U_22
_atom_site_aniso_U_33
_atom_site_aniso_U_23
_atom_site_aniso_U_13
_atom_site_aniso_U_12
Zn 0.0280(3) 0.0227(3) 0.0249(3) 0.0031(2) -0.0087(2) 0.0011(2)
Co 0.0245(4) 0.0212(3) 0.0208(3) 0.0025(3) -0.0066(3) 0.0000(3)
Cl 0.0508(8) 0.0248(6) 0.0396(8) 0.0094(5) -0.0106(6) -0.0016(6)
P 0.0987(15) 0.0344(9) 0.0411(10) 0.0032(7) -0.0071(10) 0.0193(9)
O1 0.039(2) 0.042(2) 0.029(2) 0.0036(16) -0.0145(17) -0.0033(17)
O2 0.0235(19) 0.040(2) 0.044(2) -0.0007(17) -0.0076(17) -0.0022(16)
O3 0.0311(19) 0.036(2) 0.0272(19) -0.0085(15) -0.0130(16) 0.0103(16)
F1 0.076(3) 0.047(2) 0.064(3) 0.0084(18) -0.010(2) 0.0073(19)
F2 0.088(3) 0.064(3) 0.077(3) 0.004(2) -0.001(2) 0.009(2)
F3 0.123(4) 0.0335(19) 0.055(2) 0.0058(17) -0.012(2) -0.001(2)
F4 0.164(5) 0.046(2) 0.126(4) -0.005(2) -0.081(4) 0.031(3)
F5 0.150(5) 0.072(3) 0.046(2) 0.005(2) 0.007(3) -0.046(3)
F6 0.121(4) 0.053(2) 0.055(3) -0.0055(19) 0.000(2) 0.029(2)
N1 0.028(2) 0.023(2) 0.027(2) -0.0026(17) -0.0051(18) -0.0012(18)
N2 0.055(3) 0.085(4) 0.045(3) 0.000(3) -0.013(3) -0.038(3)
N3 0.028(2) 0.026(2) 0.016(2) 0.0033(16) -0.0031(17) -0.0024(18)
N4 0.022(2) 0.024(2) 0.023(2) 0.0034(16) -0.0078(17) 0.0028(17)
N5 0.030(2) 0.024(2) 0.019(2) 0.0018(16) -0.0036(17) 0.0049(17)
N6 0.051(3) 0.039(3) 0.043(3) -0.013(2) -0.012(2) 0.018(2)
N7 0.020(2) 0.025(2) 0.021(2) 0.0036(16) -0.0065(16) 0.0011(16)
N8 0.019(2) 0.026(2) 0.023(2) 0.0013(17) -0.0060(17) 0.0025(17)
N9 0.026(2) 0.021(2) 0.024(2) 0.0067(16) -0.0088(18) -0.0037(17)
N10 0.041(3) 0.036(2) 0.024(2) 0.0028(19) -0.010(2) 0.006(2)
N11 0.023(2) 0.022(2) 0.025(2) -0.0003(16) -0.0077(17) 0.0037(16)
N12 0.027(2) 0.023(2) 0.023(2) 0.0005(17) -0.0100(18) 0.0002(17)
C1 0.045(3) 0.029(3) 0.035(3) 0.005(2) -0.007(3) -0.012(3)
C2 0.063(4) 0.065(4) 0.039(4) 0.005(3) -0.016(3) -0.031(4)
C3 0.048(4) 0.054(4) 0.033(3) -0.003(3) -0.012(3) -0.015(3)
C4 0.030(3) 0.028(3) 0.033(3) 0.001(2) -0.010(2) -0.003(2)
C5 0.027(3) 0.023(2) 0.026(3) 0.002(2) -0.009(2) 0.001(2)
C6 0.022(2) 0.031(3) 0.019(2) 0.002(2) -0.010(2) -0.002(2)
C7 0.027(3) 0.027(3) 0.028(3) -0.001(2) -0.013(2) 0.004(2)
C8 0.031(3) 0.035(3) 0.025(3) -0.001(2) -0.009(2) 0.006(2)
C9 0.035(3) 0.045(3) 0.036(3) -0.005(3) -0.002(3) 0.004(3)
C10 0.020(3) 0.042(3) 0.026(3) 0.003(2) -0.006(2) -0.003(2)
C11 0.026(3) 0.032(3) 0.029(3) 0.006(2) -0.015(2) -0.003(2)
C12 0.041(3) 0.029(3) 0.029(3) -0.002(2) -0.012(2) 0.002(2)
C13 0.064(4) 0.028(3) 0.041(3) -0.007(2) -0.011(3) 0.013(3)
C14 0.042(3) 0.046(4) 0.041(3) -0.007(3) -0.011(3) 0.014(3)
C15 0.028(3) 0.027(3) 0.023(3) 0.001(2) -0.007(2) 0.006(2)
C16 0.032(3) 0.031(3) 0.019(2) 0.003(2) -0.003(2) 0.003(2)
C17 0.020(2) 0.025(3) 0.026(3) 0.005(2) -0.006(2) -0.006(2)
C18 0.019(3) 0.036(3) 0.031(3) 0.007(2) -0.008(2) 0.000(2)
C19 0.031(3) 0.042(3) 0.030(3) -0.007(2) -0.008(2) -0.007(2)
C20 0.039(3) 0.059(4) 0.040(3) -0.009(3) -0.020(3) 0.001(3)
C21 0.027(3) 0.037(3) 0.029(3) -0.006(2) -0.003(2) -0.006(2)
C22 0.030(3) 0.027(3) 0.030(3) 0.002(2) -0.002(2) -0.003(2)
C23 0.034(3) 0.027(3) 0.028(3) 0.003(2) -0.008(2) 0.002(2)
C24 0.037(3) 0.036(3) 0.031(3) 0.008(2) -0.013(2) 0.004(2)
C25 0.036(3) 0.033(3) 0.024(3) 0.001(2) -0.010(2) 0.000(2)
C26 0.025(3) 0.023(2) 0.024(3) 0.005(2) -0.009(2) 0.000(2)
C27 0.020(2) 0.025(2) 0.023(2) 0.000(2) -0.007(2) -0.002(2)
C28 0.030(3) 0.026(3) 0.019(2) -0.0030(19) -0.008(2) 0.004(2)
C29 0.031(3) 0.031(3) 0.025(3) 0.002(2) -0.010(2) -0.003(2)
C30 0.033(3) 0.047(3) 0.036(3) 0.002(2) -0.023(3) 0.001(3)
C31 0.036(4) 0.088(5) 0.069(5) 0.018(4) -0.023(3) -0.012(3)
C32 0.031(3) 0.049(3) 0.038(3) 0.009(3) -0.018(3) 0.001(3)
C33 0.039(3) 0.038(3) 0.025(3) 0.004(2) -0.013(2) 0.008(2)

loop_
_atom_type_symbol
_atom_type_description
_atom_type_scat_dispersion_real
_atom_type_scat_dispersion_imag
_atom_type_scat_source
C C 0.0033 0.0016 'International Tables Vol C Tables 4.2.6.8 and 6.1.1.4'
H H 0.0000 0.0000 'International Tables Vol C Tables 4.2.6.8 and 6.1.1.4'
Cl Cl 0.1484 0.1585 'International Tables Vol C Tables 4.2.6.8 and 6.1.1.4'
Co Co 0.3494 0.9721 'International Tables Vol C Tables 4.2.6.8 and 6.1.1.4'
F F 0.0171 0.0103 'International Tables Vol C Tables 4.2.6.8 and 6.1.1.4'
N N 0.0061 0.0033 'International Tables Vol C Tables 4.2.6.8 and 6.1.1.4'
O O 0.0106 0.0060 'International Tables Vol C Tables 4.2.6.8 and 6.1.1.4'
P P 0.1023 0.0942 'International Tables Vol C Tables 4.2.6.8 and 6.1.1.4'
Zn Zn 0.2839 1.4301 'International Tables Vol C Tables 4.2.6.8 and 6.1.1.4'

loop_
_geom_angle_atom_site_label_1
_geom_angle_atom_site_label_2
_geom_angle_atom_site_label_3
_geom_angle
_geom_angle_site_symmetry_1
_geom_angle_site_symmetry_3
_geom_angle_publ_flag
N4 Zn Cl 105.92(11) . . ?
N4 Zn N8 110.78(15) . . ?
N8 Zn Cl 108.63(11) . . ?
N12 Zn Cl 110.83(11) . . ?
N12 Zn N4 112.71(15) . . ?
N12 Zn N8 107.93(15) . . ?
N1 Co N5 96.53(17) . . ?
N1 Co N7 176.53(16) . . ?
N3 Co N1 82.50(16) . . ?
N3 Co N5 86.43(16) . . ?
N3 Co N7 94.04(16) . . ?
N3 Co N9 176.89(16) . . ?
N7 Co N5 83.03(16) . . ?
N9 Co N1 96.92(16) . . ?
N9 Co N5 96.68(16) . . ?
N9 Co N7 86.55(15) . . ?
N11 Co N1 86.40(16) . . ?
N11 Co N3 94.19(16) . . ?
N11 Co N5 177.06(17) . . ?
N11 Co N7 94.06(16) . . ?
N11 Co N9 82.72(16) . . ?
F1 P F2 86.9(2) . . ?
F1 P F3 90.2(2) . . ?
F1 P F4 175.5(3) . . ?
F3 P F2 87.4(2) . . ?
F3 P F4 88.5(3) . . ?
F4 P F2 88.7(3) . . ?
F5 P F1 94.2(3) . . ?
F5 P F2 177.9(3) . . ?
F5 P F3 90.9(2) . . ?
F5 P F4 90.2(3) . . ?
F5 P F6 92.8(2) . . ?
F6 P F1 91.2(2) . . ?
F6 P F2 88.9(2) . . ?
F6 P F3 175.9(3) . . ?
F6 P F4 89.7(3) . . ?
C1 N1 Co 127.7(4) . . ?
C1 N1 C4 118.3(4) . . ?
C4 N1 Co 113.4(3) . . ?
C2 N2 C3 114.5(5) . . ?
C5 N3 Co 116.8(3) . . ?
C5 N3 C6 116.5(4) . . ?
C6 N3 Co 124.0(3) . . ?
C6 N4 Zn 122.4(3) . . ?
C11 N4 Zn 120.2(3) . . ?
C11 N4 C6 117.4(4) . . ?
C12 N5 Co 128.0(4) . . ?
C12 N5 C15 118.7(4) . . ?
C15 N5 Co 112.8(3) . . ?
C14 N6 C13 115.9(5) . . ?
C16 N7 Co 115.7(3) . . ?
C16 N7 C17 116.8(4) . . ?
C17 N7 Co 125.3(3) . . ?
C17 N8 Zn 122.3(3) . . ?
C17 N8 C22 117.5(4) . . ?
C22 N8 Zn 120.2(3) . . ?
C23 N9 Co 128.1(3) . . ?
C26 N9 Co 114.1(3) . . ?
C26 N9 C23 117.0(4) . . ?
C24 N10 C25 116.5(4) . . ?
C27 N11 Co 116.4(3) . . ?
C27 N11 C28 115.2(4) . . ?
C28 N11 Co 126.5(3) . . ?
C28 N12 Zn 122.7(3) . . ?
C28 N12 C33 117.3(4) . . ?
C33 N12 Zn 120.0(3) . . ?
N1 C1 H1 120.7 . . ?
N1 C1 C2 118.7(5) . . ?
C2 C1 H1 120.7 . . ?
N2 C2 C1 124.3(6) . . ?
N2 C2 H2 117.8 . . ?
C1 C2 H2 117.8 . . ?
N2 C3 H3 118.7 . . ?
N2 C3 C4 122.7(5) . . ?
C4 C3 H3 118.7 . . ?
N1 C4 C3 121.3(5) . . ?
N1 C4 C5 115.3(4) . . ?
C3 C4 C5 123.4(5) . . ?
O1 C5 N3 128.1(4) . . ?
O1 C5 C4 120.9(4) . . ?
N3 C5 C4 110.9(4) . . ?
N4 C6 N3 117.0(4) . . ?
N4 C6 C7 122.0(4) . . ?
C7 C6 N3 120.9(4) . . ?
C6 C7 H7 119.5 . . ?
C6 C7 C8 121.0(5) . . ?
C8 C7 H7 119.5 . . ?
C7 C8 C9 121.9(5) . . ?
C7 C8 C10 116.7(5) . . ?
C10 C8 C9 121.4(4) . . ?
C8 C9 H9A 109.5 . . ?
C8 C9 H9B 109.5 . . ?
C8 C9 H9C 109.5 . . ?
H9A C9 H9B 109.5 . . ?
H9A C9 H9C 109.5 . . ?
H9B C9 H9C 109.5 . . ?
C8 C10 H10 120.2 . . ?
C11 C10 C8 119.6(4) . . ?
C11 C10 H10 120.2 . . ?
N4 C11 C10 123.3(5) . . ?
N4 C11 H11 118.4 . . ?
C10 C11 H11 118.4 . . ?
N5 C12 H12 120.1 . . ?
N5 C12 C13 119.8(5) . . ?
C13 C12 H12 120.1 . . ?
N6 C13 C12 123.0(5) . . ?
N6 C13 H13 118.5 . . ?
C12 C13 H13 118.5 . . ?
N6 C14 H14 118.9 . . ?
N6 C14 C15 122.3(6) . . ?
C15 C14 H14 118.9 . . ?
N5 C15 C14 120.3(5) . . ?
N5 C15 C16 116.7(4) . . ?
C14 C15 C16 123.0(5) . . ?
O2 C16 N7 126.9(5) . . ?
O2 C16 C15 121.6(4) . . ?
N7 C16 C15 111.5(4) . . ?
N8 C17 N7 117.6(4) . . ?
N8 C17 C18 121.1(4) . . ?
C18 C17 N7 121.3(4) . . ?
C17 C18 H18 119.3 . . ?
C19 C18 C17 121.5(5) . . ?
C19 C18 H18 119.3 . . ?
C18 C19 C20 121.7(5) . . ?
C18 C19 C21 116.6(5) . . ?
C21 C19 C20 121.6(5) . . ?
C19 C20 H20A 109.5 . . ?
C19 C20 H20B 109.5 . . ?
C19 C20 H20C 109.5 . . ?
H20A C20 H20B 109.5 . . ?
H20A C20 H20C 109.5 . . ?
H20B C20 H20C 109.5 . . ?
C19 C21 H21 120.1 . . ?
C22 C21 C19 119.9(5) . . ?
C22 C21 H21 120.1 . . ?
N8 C22 H22 118.3 . . ?
C21 C22 N8 123.5(5) . . ?
C21 C22 H22 118.3 . . ?
N9 C23 H23 120.0 . . ?
N9 C23 C24 120.0(5) . . ?
C24 C23 H23 120.0 . . ?
N10 C24 C23 122.5(5) . . ?
N10 C24 H24 118.7 . . ?
C23 C24 H24 118.7 . . ?
N10 C25 H25 119.0 . . ?
N10 C25 C26 122.0(5) . . ?
C26 C25 H25 119.0 . . ?
N9 C26 C25 122.0(4) . . ?
N9 C26 C27 115.1(4) . . ?
C25 C26 C27 123.0(4) . . ?
O3 C27 N11 127.4(4) . . ?
O3 C27 C26 121.9(4) . . ?
N11 C27 C26 110.8(4) . . ?
N12 C28 N11 117.3(4) . . ?
N12 C28 C29 122.7(4) . . ?
C29 C28 N11 120.0(4) . . ?
C28 C29 H29 120.0 . . ?
C28 C29 C30 120.0(5) . . ?
C30 C29 H29 120.0 . . ?
C29 C30 C31 120.5(5) . . ?
C32 C30 C29 116.6(5) . . ?
C32 C30 C31 123.0(5) . . ?
C30 C31 H31A 109.5 . . ?
C30 C31 H31B 109.5 . . ?
C30 C31 H31C 109.5 . . ?
H31A C31 H31B 109.5 . . ?
H31A C31 H31C 109.5 . . ?
H31B C31 H31C 109.5 . . ?
C30 C32 H32 119.3 . . ?
C33 C32 C30 121.4(5) . . ?
C33 C32 H32 119.3 . . ?
N12 C33 H33 119.0 . . ?
C32 C33 N12 122.0(5) . . ?
C32 C33 H33 119.0 . . ?

loop_
_geom_bond_atom_site_label_1
_geom_bond_atom_site_label_2
_geom_bond_distance
_geom_bond_site_symmetry_2
_geom_bond_publ_flag
Zn Cl 2.2333(14) . ?
Zn N4 2.015(4) . ?
Zn N8 2.018(4) . ?
Zn N12 2.009(4) . ?
Co N1 1.949(4) . ?
Co N3 1.936(4) . ?
Co N5 1.958(4) . ?
Co N7 1.953(4) . ?
Co N9 1.948(4) . ?
Co N11 1.934(4) . ?
P F1 1.577(4) . ?
P F2 1.644(5) . ?
P F3 1.583(4) . ?
P F4 1.600(5) . ?
P F5 1.549(5) . ?
P F6 1.566(4) . ?
O1 C5 1.223(6) . ?
O2 C16 1.227(6) . ?
O3 C27 1.211(5) . ?
N1 C1 1.344(6) . ?
N1 C4 1.346(6) . ?
N2 C2 1.343(8) . ?
N2 C3 1.354(7) . ?
N3 C5 1.346(6) . ?
N3 C6 1.417(6) . ?
N4 C6 1.348(6) . ?
N4 C11 1.348(6) . ?
N5 C12 1.340(6) . ?
N5 C15 1.342(6) . ?
N6 C13 1.354(8) . ?
N6 C14 1.334(7) . ?
N7 C16 1.350(6) . ?
N7 C17 1.398(6) . ?
N8 C17 1.343(6) . ?
N8 C22 1.358(6) . ?
N9 C23 1.342(6) . ?
N9 C26 1.341(6) . ?
N10 C24 1.324(6) . ?
N10 C25 1.335(6) . ?
N11 C27 1.365(6) . ?
N11 C28 1.415(6) . ?
N12 C28 1.350(6) . ?
N12 C33 1.363(6) . ?
C1 H1 0.9500 . ?
C1 C2 1.407(8) . ?
C2 H2 0.9500 . ?
C3 H3 0.9500 . ?
C3 C4 1.378(7) . ?
C4 C5 1.495(7) . ?
C6 C7 1.381(7) . ?
C7 H7 0.9500 . ?
C7 C8 1.385(7) . ?
C8 C9 1.504(7) . ?
C8 C10 1.395(7) . ?
C9 H9A 0.9800 . ?
C9 H9B 0.9800 . ?
C9 H9C 0.9800 . ?
C10 H10 0.9500 . ?
C10 C11 1.380(7) . ?
C11 H11 0.9500 . ?
C12 H12 0.9500 . ?
C12 C13 1.378(7) . ?
C13 H13 0.9500 . ?
C14 H14 0.9500 . ?
C14 C15 1.391(7) . ?
C15 C16 1.492(7) . ?
C17 C18 1.389(7) . ?
C18 H18 0.9500 . ?
C18 C19 1.374(7) . ?
C19 C20 1.508(7) . ?
C19 C21 1.395(7) . ?
C20 H20A 0.9800 . ?
C20 H20B 0.9800 . ?
C20 H20C 0.9800 . ?
C21 H21 0.9500 . ?
C21 C22 1.354(7) . ?
C22 H22 0.9500 . ?
C23 H23 0.9500 . ?
C23 C24 1.401(7) . ?
C24 H24 0.9500 . ?
C25 H25 0.9500 . ?
C25 C26 1.368(7) . ?
C26 C27 1.505(6) . ?
C28 C29 1.369(7) . ?
C29 H29 0.9500 . ?
C29 C30 1.395(7) . ?
C30 C31 1.503(8) . ?
C30 C32 1.386(7) . ?
C31 H31A 0.9800 . ?
C31 H31B 0.9800 . ?
C31 H31C 0.9800 . ?
C32 H32 0.9500 . ?
C32 C33 1.352(7) . ?
C33 H33 0.9500 . ?

loop_
_geom_torsion_atom_site_label_1
_geom_torsion_atom_site_label_2
_geom_torsion_atom_site_label_3
_geom_torsion_atom_site_label_4
_geom_torsion
_geom_torsion_site_symmetry_1
_geom_torsion_site_symmetry_2
_geom_torsion_site_symmetry_3
_geom_torsion_site_symmetry_4
_geom_torsion_publ_flag
Zn N4 C6 N3 0.4(5) . . . . ?
Zn N4 C6 C7 -177.0(3) . . . . ?
Zn N4 C11 C10 176.4(4) . . . . ?
Zn N8 C17 N7 -6.4(5) . . . . ?
Zn N8 C17 C18 175.7(3) . . . . ?
Zn N8 C22 C21 -176.4(4) . . . . ?
Zn N12 C28 N11 0.1(6) . . . . ?
Zn N12 C28 C29 -179.4(3) . . . . ?
Zn N12 C33 C32 -179.6(4) . . . . ?
Co N1 C1 C2 167.1(4) . . . . ?
Co N1 C4 C3 -168.5(4) . . . . ?
Co N1 C4 C5 11.5(5) . . . . ?
Co N3 C5 O1 -177.0(4) . . . . ?
Co N3 C5 C4 4.4(5) . . . . ?
Co N3 C6 N4 -77.8(5) . . . . ?
Co N3 C6 C7 99.6(5) . . . . ?
Co N5 C12 C13 172.1(4) . . . . ?
Co N5 C15 C14 -174.8(4) . . . . ?
Co N5 C15 C16 6.0(5) . . . . ?
Co N7 C16 O2 -178.6(4) . . . . ?
Co N7 C16 C15 0.4(5) . . . . ?
Co N7 C17 N8 -72.4(5) . . . . ?
Co N7 C17 C18 105.5(5) . . . . ?
Co N9 C23 C24 169.0(4) . . . . ?
Co N9 C26 C25 -169.9(4) . . . . ?
Co N9 C26 C27 11.3(5) . . . . ?
Co N11 C27 O3 -177.2(4) . . . . ?
Co N11 C27 C26 2.3(5) . . . . ?
Co N11 C28 N12 -75.6(5) . . . . ?
Co N11 C28 C29 104.0(5) . . . . ?
N1 C1 C2 N2 -0.3(10) . . . . ?
N1 C4 C5 O1 170.8(4) . . . . ?
N1 C4 C5 N3 -10.5(6) . . . . ?
N2 C3 C4 N1 0.6(9) . . . . ?
N2 C3 C4 C5 -179.4(5) . . . . ?
N3 C6 C7 C8 -176.3(4) . . . . ?
N4 C6 C7 C8 1.1(7) . . . . ?
N5 C12 C13 N6 1.0(8) . . . . ?
N5 C15 C16 O2 174.8(4) . . . . ?
N5 C15 C16 N7 -4.3(6) . . . . ?
N6 C14 C15 N5 2.1(8) . . . . ?
N6 C14 C15 C16 -178.8(5) . . . . ?
N7 C17 C18 C19 -176.8(4) . . . . ?
N8 C17 C18 C19 1.0(7) . . . . ?
N9 C23 C24 N10 -1.9(8) . . . . ?
N9 C26 C27 O3 170.7(4) . . . . ?
N9 C26 C27 N11 -8.9(5) . . . . ?
N10 C25 C26 N9 0.6(7) . . . . ?
N10 C25 C26 C27 179.2(4) . . . . ?
N11 C28 C29 C30 179.3(4) . . . . ?
N12 C28 C29 C30 -1.2(7) . . . . ?
C1 N1 C4 C3 3.3(7) . . . . ?
C1 N1 C4 C5 -176.6(4) . . . . ?
C2 N2 C3 C4 -4.1(9) . . . . ?
C3 N2 C2 C1 4.0(10) . . . . ?
C3 C4 C5 O1 -9.1(8) . . . . ?
C3 C4 C5 N3 169.6(5) . . . . ?
C4 N1 C1 C2 -3.4(7) . . . . ?
C5 N3 C6 N4 121.6(5) . . . . ?
C5 N3 C6 C7 -61.0(6) . . . . ?
C6 N3 C5 O1 -15.0(7) . . . . ?
C6 N3 C5 C4 166.4(4) . . . . ?
C6 N4 C11 C10 -2.0(7) . . . . ?
C6 C7 C8 C9 175.2(5) . . . . ?
C6 C7 C8 C10 -2.7(7) . . . . ?
C7 C8 C10 C11 2.0(7) . . . . ?
C8 C10 C11 N4 0.3(7) . . . . ?
C9 C8 C10 C11 -175.9(5) . . . . ?
C11 N4 C6 N3 178.7(4) . . . . ?
C11 N4 C6 C7 1.3(6) . . . . ?
C12 N5 C15 C14 -2.5(7) . . . . ?
C12 N5 C15 C16 178.3(4) . . . . ?
C13 N6 C14 C15 -0.1(8) . . . . ?
C14 N6 C13 C12 -1.4(8) . . . . ?
C14 C15 C16 O2 -4.4(8) . . . . ?
C14 C15 C16 N7 176.6(5) . . . . ?
C15 N5 C12 C13 1.1(7) . . . . ?
C16 N7 C17 N8 125.1(4) . . . . ?
C16 N7 C17 C18 -57.1(6) . . . . ?
C17 N7 C16 O2 -14.4(7) . . . . ?
C17 N7 C16 C15 164.6(4) . . . . ?
C17 N8 C22 C21 0.7(7) . . . . ?
C17 C18 C19 C20 177.1(5) . . . . ?
C17 C18 C19 C21 -0.1(7) . . . . ?
C18 C19 C21 C22 -0.5(7) . . . . ?
C19 C21 C22 N8 0.2(7) . . . . ?
C20 C19 C21 C22 -177.6(5) . . . . ?
C22 N8 C17 N7 176.6(4) . . . . ?
C22 N8 C17 C18 -1.3(6) . . . . ?
C23 N9 C26 C25 0.3(7) . . . . ?
C23 N9 C26 C27 -178.4(4) . . . . ?
C24 N10 C25 C26 -2.0(7) . . . . ?
C25 N10 C24 C23 2.7(7) . . . . ?
C25 C26 C27 O3 -8.1(7) . . . . ?
C25 C26 C27 N11 172.3(4) . . . . ?
C26 N9 C23 C24 0.3(7) . . . . ?
C27 N11 C28 N12 120.8(4) . . . . ?
C27 N11 C28 C29 -59.6(6) . . . . ?
C28 N11 C27 O3 -12.0(7) . . . . ?
C28 N11 C27 C26 167.6(4) . . . . ?
C28 N12 C33 C32 -1.1(7) . . . . ?
C28 C29 C30 C31 177.2(5) . . . . ?
C28 C29 C30 C32 -0.9(8) . . . . ?
C29 C30 C32 C33 1.9(8) . . . . ?
C30 C32 C33 N12 -0.9(9) . . . . ?
C31 C30 C32 C33 -176.2(6) . . . . ?
C33 N12 C28 N11 -178.3(4) . . . . ?
C33 N12 C28 C29 2.2(7) . . . . ?

loop_
_smtbx_masks_void_nr
_smtbx_masks_void_average_x
_smtbx_masks_void_average_y
_smtbx_masks_void_average_z
_smtbx_masks_void_volume
_smtbx_masks_void_count_electrons
_smtbx_masks_void_content
1 -0.787 0.000 0.287 738.8 158.4 '2 Et2O,2 MeCN,2 H2O'
